data_2203271
loop_
_publ_author_name
'Jones, Peter G.'
'Berger, Harald'
'Bubenitschek, Peter'
'Hopf, Henning'

_publ_section_title
;
 1,3-Di-<i>tert</i>-butyl-6-(phenylethynyl)fulvene
;
_journal_issue 3
_journal_name_full 'Acta Crystallographica Section E'
_journal_page_first o444
_journal_page_last o445
_journal_paper_doi 10.1107/S1600536804003964
_journal_volume 60
_journal_year 2004
_chemical_formula_sum 'C22 H26'
_chemical_formula_weight 290.43
_chemical_name_systematic
;
 1,3-Di-tert-butyl-6-phenylethynyl-fulvene
;
_space_group_IT_number 14
_symmetry_cell_setting monoclinic
_symmetry_space_group_name_Hall '-P 2yn'
_symmetry_space_group_name_H-M 'P 1 21/n 1'
_atom_sites_solution_hydrogens geom
_atom_sites_solution_primary direct
_atom_sites_solution_secondary difmap
_audit_creation_method SHELXL-97
_cell_angle_alpha 90.00
_cell_angle_beta 106.19(3)
_cell_angle_gamma 90.00
_cell_formula_units_Z 4
_cell_length_a 6.518(2)
_cell_length_b 28.543(6)
_cell_length_c 10.194(2)
_cell_measurement_reflns_used 56
_cell_measurement_temperature 143(2)
_cell_measurement_theta_max 11.5
_cell_measurement_theta_min 10
_cell_volume 1821.3(8)
_computing_cell_refinement DIF4
_computing_data_collection 'DIF4 (Stoe & Cie, 1992)'
_computing_data_reduction 'REDU4 (Stoe & Cie, 1992)'
_computing_molecular_graphics 'XP (Siemens, 1994)'
_computing_publication_material SHELXL97
_computing_structure_refinement 'SHELXL97 (Sheldrick, 1997)'
_computing_structure_solution 'SHELXS97 (Sheldrick, 1990)'
_diffrn_ambient_temperature 143(2)
_diffrn_measured_fraction_theta_full 0.994
_diffrn_measured_fraction_theta_max 0.994
_diffrn_measurement_device_type 'Stoe STADI-4'
_diffrn_measurement_method omega-scan
_diffrn_radiation_monochromator graphite
_diffrn_radiation_source 'fine-focus sealed tube'
_diffrn_radiation_type MoK\a
_diffrn_radiation_wavelength 0.71073
_diffrn_reflns_av_R_equivalents 0.0298
_diffrn_reflns_av_sigmaI/netI 0.0404
_diffrn_reflns_limit_h_max 0
_diffrn_reflns_limit_h_min -7
_diffrn_reflns_limit_k_max 21
_diffrn_reflns_limit_k_min -33
_diffrn_reflns_limit_l_max 12
_diffrn_reflns_limit_l_min -11
_diffrn_reflns_number 6153
_diffrn_reflns_theta_full 25.04
_diffrn_reflns_theta_max 25.04
_diffrn_reflns_theta_min 3.33
_diffrn_standards_decay_% 0
_diffrn_standards_interval_time 60
_diffrn_standards_number 3
_exptl_absorpt_coefficient_mu 0.059
_exptl_absorpt_correction_type none
_exptl_crystal_colour red
_exptl_crystal_density_diffrn 1.059
_exptl_crystal_density_method 'not measured'
_exptl_crystal_description prism
_exptl_crystal_F_000 632
_exptl_crystal_size_max 0.70
_exptl_crystal_size_mid 0.25
_exptl_crystal_size_min 0.25
_refine_diff_density_max 0.191
_refine_diff_density_min -0.252
_refine_ls_extinction_method none
_refine_ls_goodness_of_fit_ref 1.028
_refine_ls_hydrogen_treatment constr
_refine_ls_matrix_type full
_refine_ls_number_parameters 205
_refine_ls_number_reflns 3200
_refine_ls_number_restraints 0
_refine_ls_restrained_S_all 1.028
_refine_ls_R_factor_all 0.0732
_refine_ls_R_factor_gt 0.0525
_refine_ls_shift/su_max 0.000
_refine_ls_shift/su_mean 0.000
_refine_ls_structure_factor_coef Fsqd
_refine_ls_weighting_details 'calc w = 1/[\s^2^(Fo^2^)+(0.0665P)^2^+0.4622P] where P = (Fo^2^+2Fc^2^)/3'
_refine_ls_weighting_scheme calc
_refine_ls_wR_factor_gt 0.1249
_refine_ls_wR_factor_ref 0.1409
_reflns_number_gt 2436
_reflns_number_total 3200
_reflns_threshold_expression I>2\s(I)
_cod_data_source_file bt6413.cif
_cod_data_source_block 3
_cod_original_sg_symbol_H-M 'P 21/n'
_cod_database_code 2203271
_cod_database_fobs_code 2203271

loop_
_symmetry_equiv_pos_as_xyz
'x, y, z'
'-x+1/2, y+1/2, -z+1/2'
'-x, -y, -z'
'x-1/2, -y-1/2, z-1/2'

loop_
_atom_site_label
_atom_site_fract_x
_atom_site_fract_y
_atom_site_fract_z
_atom_site_U_iso_or_equiv
_atom_site_adp_type
_atom_site_calc_flag
_atom_site_refinement_flags
_atom_site_occupancy
_atom_site_type_symbol
C1 1.0910(3) 0.11045(6) 0.37829(17) 0.0307(4) Uani d . 1 C
C2 1.2319(3) 0.08072(6) 0.45808(17) 0.0321(4) Uani d . 1 C
H2 1.3424 0.0651 0.4311 0.039 Uiso calc R 1 H
C3 1.1925(3) 0.07550(6) 0.59238(17) 0.0324(4) Uani d . 1 C
C4 1.0260(3) 0.10306(6) 0.59402(18) 0.0323(4) Uani d . 1 C
H4 0.9670 0.1068 0.6687 0.039 Uiso calc R 1 H
C5 0.9508(3) 0.12642(6) 0.46142(17) 0.0310(4) Uani d . 1 C
C6 0.7851(3) 0.15678(6) 0.42770(19) 0.0351(4) Uani d . 1 C
H6 0.7466 0.1696 0.3382 0.042 Uiso calc R 1 H
C7 0.6660(3) 0.17048(6) 0.51747(19) 0.0366(4) Uani d . 1 C
C8 0.5617(3) 0.18297(6) 0.59189(19) 0.0364(5) Uani d . 1 C
C9 0.4385(3) 0.19612(6) 0.68187(18) 0.0342(4) Uani d . 1 C
C10 0.5122(4) 0.18667(7) 0.8213(2) 0.0439(5) Uani d . 1 C
H10 0.6478 0.1724 0.8574 0.053 Uiso calc R 1 H
C11 0.3898(4) 0.19790(7) 0.9070(2) 0.0509(6) Uani d . 1 C
H11 0.4416 0.1912 1.0018 0.061 Uiso calc R 1 H
C12 0.1929(4) 0.21876(7) 0.8567(2) 0.0484(5) Uani d . 1 C
H12 0.1086 0.2262 0.9163 0.058 Uiso calc R 1 H
C13 0.1192(3) 0.22878(7) 0.7194(2) 0.0431(5) Uani d . 1 C
H13 -0.0159 0.2434 0.6845 0.052 Uiso calc R 1 H
C14 0.2400(3) 0.21767(6) 0.63213(19) 0.0368(4) Uani d . 1 C
H14 0.1876 0.2247 0.5376 0.044 Uiso calc R 1 H
C15 1.0815(3) 0.12577(7) 0.23423(18) 0.0370(5) Uani d . 1 C
C16 0.8652(4) 0.11254(8) 0.1341(2) 0.0526(6) Uani d . 1 C
H16A 0.8643 0.1216 0.0413 0.063 Uiso calc R 1 H
H16B 0.7501 0.1289 0.1599 0.063 Uiso calc R 1 H
H16C 0.8436 0.0786 0.1375 0.063 Uiso calc R 1 H
C17 1.1180(4) 0.17881(7) 0.2294(2) 0.0480(5) Uani d . 1 C
H17A 1.1158 0.1880 0.1363 0.058 Uiso calc R 1 H
H17B 1.2568 0.1869 0.2924 0.058 Uiso calc R 1 H
H17C 1.0046 0.1955 0.2562 0.058 Uiso calc R 1 H
C18 1.2573(4) 0.10123(8) 0.1870(2) 0.0474(5) Uani d . 1 C
H18A 1.2529 0.1120 0.0949 0.057 Uiso calc R 1 H
H18B 1.2347 0.0673 0.1858 0.057 Uiso calc R 1 H
H18C 1.3969 0.1087 0.2500 0.057 Uiso calc R 1 H
C19 1.3198(3) 0.04312(6) 0.70285(18) 0.0365(4) Uani d . 1 C
C20 1.2510(4) 0.04804(9) 0.8322(2) 0.0645(7) Uani d . 1 C
H20A 1.3391 0.0276 0.9031 0.077 Uiso calc R 1 H
H20B 1.1006 0.0390 0.8139 0.077 Uiso calc R 1 H
H20C 1.2688 0.0807 0.8633 0.077 Uiso calc R 1 H
C21 1.2849(3) -0.00721(7) 0.6498(2) 0.0489(5) Uani d . 1 C
H21A 1.3716 -0.0286 0.7184 0.059 Uiso calc R 1 H
H21B 1.3270 -0.0099 0.5650 0.059 Uiso calc R 1 H
H21C 1.1336 -0.0154 0.6320 0.059 Uiso calc R 1 H
C22 1.5590(3) 0.05460(8) 0.7337(2) 0.0511(6) Uani d . 1 C
H22A 1.6412 0.0332 0.8041 0.061 Uiso calc R 1 H
H22B 1.5840 0.0870 0.7664 0.061 Uiso calc R 1 H
H22C 1.6043 0.0510 0.6503 0.061 Uiso calc R 1 H

loop_
_atom_site_aniso_label
_atom_site_aniso_U_11
_atom_site_aniso_U_22
_atom_site_aniso_U_33
_atom_site_aniso_U_12
_atom_site_aniso_U_13
_atom_site_aniso_U_23
C1 0.0274(9) 0.0322(9) 0.0334(9) 0.0000(7) 0.0099(8) 0.0003(7)
C2 0.0296(10) 0.0334(9) 0.0343(9) 0.0027(7) 0.0106(8) -0.0004(7)
C3 0.0313(10) 0.0310(9) 0.0339(9) -0.0015(7) 0.0076(8) -0.0018(7)
C4 0.0329(10) 0.0340(9) 0.0318(9) 0.0008(7) 0.0120(8) 0.0007(7)
C5 0.0283(9) 0.0293(9) 0.0351(9) -0.0003(7) 0.0083(8) 0.0008(7)
C6 0.0315(10) 0.0358(10) 0.0375(9) 0.0018(8) 0.0087(8) 0.0038(8)
C7 0.0321(10) 0.0342(10) 0.0416(10) 0.0048(8) 0.0073(9) 0.0034(8)
C8 0.0308(10) 0.0333(10) 0.0432(10) 0.0022(8) 0.0071(9) 0.0016(8)
C9 0.0363(11) 0.0279(9) 0.0385(10) -0.0028(7) 0.0107(9) -0.0025(7)
C10 0.0457(12) 0.0395(11) 0.0431(11) 0.0035(9) 0.0067(10) -0.0001(8)
C11 0.0703(16) 0.0465(12) 0.0364(10) -0.0019(11) 0.0158(11) -0.0019(9)
C12 0.0610(15) 0.0425(12) 0.0502(12) -0.0042(10) 0.0296(11) -0.0096(9)
C13 0.0384(11) 0.0411(11) 0.0523(12) 0.0007(8) 0.0168(10) -0.0051(9)
C14 0.0347(11) 0.0380(10) 0.0379(10) -0.0002(8) 0.0103(9) -0.0017(8)
C15 0.0331(10) 0.0463(11) 0.0324(9) 0.0052(8) 0.0106(8) 0.0047(8)
C16 0.0459(13) 0.0729(15) 0.0352(11) 0.0021(11) 0.0050(10) 0.0046(10)
C17 0.0529(13) 0.0491(12) 0.0480(11) 0.0065(10) 0.0239(10) 0.0157(9)
C18 0.0525(13) 0.0580(13) 0.0365(10) 0.0103(10) 0.0203(10) 0.0057(9)
C19 0.0364(11) 0.0374(10) 0.0338(9) 0.0040(8) 0.0066(8) 0.0044(8)
C20 0.0790(18) 0.0784(17) 0.0391(11) 0.0317(14) 0.0215(12) 0.0217(11)
C21 0.0464(13) 0.0373(11) 0.0571(12) 0.0030(9) 0.0047(10) 0.0088(9)
C22 0.0401(12) 0.0508(13) 0.0516(12) 0.0007(9) -0.0048(10) 0.0071(10)

loop_
_atom_type_symbol
_atom_type_description
_atom_type_scat_dispersion_real
_atom_type_scat_dispersion_imag
_atom_type_scat_source
C C 0.0033 0.0016 'International Tables Vol C Tables 4.2.6.8 and 6.1.1.4'
H H 0.0000 0.0000 'International Tables Vol C Tables 4.2.6.8 and 6.1.1.4'

loop_
_geom_angle_atom_site_label_1
_geom_angle_atom_site_label_2
_geom_angle_atom_site_label_3
_geom_angle
_geom_angle_publ_flag
C2 C1 C5 105.92(15) ?
C2 C1 C15 127.18(17) ?
C5 C1 C15 126.87(15) ?
C1 C2 C3 111.14(16) ?
C1 C2 H2 124.4 ?
C3 C2 H2 124.4 ?
C4 C3 C2 107.67(15) ?
C4 C3 C19 128.69(17) ?
C2 C3 C19 123.62(16) ?
C3 C4 C5 108.59(16) ?
C3 C4 H4 125.7 ?
C5 C4 H4 125.7 ?
C6 C5 C4 124.38(17) y
C6 C5 C1 128.93(16) ?
C4 C5 C1 106.68(15) ?
C5 C6 C7 123.90(17) y
C5 C6 H6 118.0 ?
C7 C6 H6 118.0 ?
C8 C7 C6 178.4(2) y
C7 C8 C9 177.97(19) y
C10 C9 C14 118.48(18) ?
C10 C9 C8 120.60(17) ?
C14 C9 C8 120.90(16) ?
C11 C10 C9 120.5(2) ?
C11 C10 H10 119.8 ?
C9 C10 H10 119.8 ?
C10 C11 C12 120.65(19) ?
C10 C11 H11 119.7 ?
C12 C11 H11 119.7 ?
C11 C12 C13 119.5(2) ?
C11 C12 H12 120.2 ?
C13 C12 H12 120.2 ?
C12 C13 C14 120.5(2) ?
C12 C13 H13 119.7 ?
C14 C13 H13 119.7 ?
C13 C14 C9 120.38(18) ?
C13 C14 H14 119.8 ?
C9 C14 H14 119.8 ?
C1 C15 C18 109.90(15) ?
C1 C15 C17 110.53(15) ?
C18 C15 C17 107.73(17) ?
C1 C15 C16 110.74(16) ?
C18 C15 C16 107.85(17) ?
C17 C15 C16 110.00(16) ?
C15 C16 H16A 109.5 ?
C15 C16 H16B 109.5 ?
H16A C16 H16B 109.5 ?
C15 C16 H16C 109.5 ?
H16A C16 H16C 109.5 ?
H16B C16 H16C 109.5 ?
C15 C17 H17A 109.5 ?
C15 C17 H17B 109.5 ?
H17A C17 H17B 109.5 ?
C15 C17 H17C 109.5 ?
H17A C17 H17C 109.5 ?
H17B C17 H17C 109.5 ?
C15 C18 H18A 109.5 ?
C15 C18 H18B 109.5 ?
H18A C18 H18B 109.5 ?
C15 C18 H18C 109.5 ?
H18A C18 H18C 109.5 ?
H18B C18 H18C 109.5 ?
C20 C19 C3 110.96(16) ?
C20 C19 C21 110.14(18) ?
C3 C19 C21 108.30(15) ?
C20 C19 C22 109.39(18) ?
C3 C19 C22 109.65(16) ?
C21 C19 C22 108.35(17) ?
C19 C20 H20A 109.5 ?
C19 C20 H20B 109.5 ?
H20A C20 H20B 109.5 ?
C19 C20 H20C 109.5 ?
H20A C20 H20C 109.5 ?
H20B C20 H20C 109.5 ?
C19 C21 H21A 109.5 ?
C19 C21 H21B 109.5 ?
H21A C21 H21B 109.5 ?
C19 C21 H21C 109.5 ?
H21A C21 H21C 109.5 ?
H21B C21 H21C 109.5 ?
C19 C22 H22A 109.5 ?
C19 C22 H22B 109.5 ?
H22A C22 H22B 109.5 ?
C19 C22 H22C 109.5 ?
H22A C22 H22C 109.5 ?
H22B C22 H22C 109.5 ?

loop_
_geom_bond_atom_site_label_1
_geom_bond_atom_site_label_2
_geom_bond_distance
_geom_bond_publ_flag
C1 C2 1.345(2) ?
C1 C5 1.481(3) ?
C1 C15 1.517(2) ?
C2 C3 1.469(2) ?
C2 H2 0.9500 ?
C3 C4 1.344(2) ?
C3 C19 1.513(2) ?
C4 C5 1.464(2) ?
C4 H4 0.9500 ?
C5 C6 1.352(2) ?
C6 C7 1.410(3) y
C6 H6 0.9500 ?
C7 C8 1.205(3) y
C8 C9 1.427(3) y
C9 C10 1.394(3) ?
C9 C14 1.395(3) ?
C10 C11 1.375(3) ?
C10 H10 0.9500 ?
C11 C12 1.378(3) ?
C11 H11 0.9500 ?
C12 C13 1.377(3) ?
C12 H12 0.9500 ?
C13 C14 1.379(3) ?
C13 H13 0.9500 ?
C14 H14 0.9500 ?
C15 C18 1.531(3) ?
C15 C17 1.535(3) ?
C15 C16 1.539(3) ?
C16 H16A 0.9800 ?
C16 H16B 0.9800 ?
C16 H16C 0.9800 ?
C17 H17A 0.9800 ?
C17 H17B 0.9800 ?
C17 H17C 0.9800 ?
C18 H18A 0.9800 ?
C18 H18B 0.9800 ?
C18 H18C 0.9800 ?
C19 C20 1.513(3) ?
C19 C21 1.530(3) ?
C19 C22 1.538(3) ?
C20 H20A 0.9800 ?
C20 H20B 0.9800 ?
C20 H20C 0.9800 ?
C21 H21A 0.9800 ?
C21 H21B 0.9800 ?
C21 H21C 0.9800 ?
C22 H22A 0.9800 ?
C22 H22B 0.9800 ?
C22 H22C 0.9800 ?

loop_
_geom_torsion_atom_site_label_1
_geom_torsion_atom_site_label_2
_geom_torsion_atom_site_label_3
_geom_torsion_atom_site_label_4
_geom_torsion
C5 C1 C2 C3 0.38(19)
C15 C1 C2 C3 178.63(16)
C1 C2 C3 C4 -0.7(2)
C1 C2 C3 C19 177.82(16)
C2 C3 C4 C5 0.7(2)
C19 C3 C4 C5 -177.73(17)
C3 C4 C5 C6 -179.96(17)
C3 C4 C5 C1 -0.5(2)
C2 C1 C5 C6 179.50(18)
C15 C1 C5 C6 1.2(3)
C2 C1 C5 C4 0.04(19)
C15 C1 C5 C4 -178.22(16)
C4 C5 C6 C7 1.3(3)
C1 C5 C6 C7 -178.09(17)
C14 C9 C10 C11 0.8(3)
C8 C9 C10 C11 -177.72(18)
C9 C10 C11 C12 -0.2(3)
C10 C11 C12 C13 -0.6(3)
C11 C12 C13 C14 0.6(3)
C12 C13 C14 C9 0.0(3)
C10 C9 C14 C13 -0.7(3)
C8 C9 C14 C13 177.80(17)
C2 C1 C15 C18 1.3(3)
C5 C1 C15 C18 179.23(17)
C2 C1 C15 C17 -117.5(2)
C5 C1 C15 C17 60.4(2)
C2 C1 C15 C16 120.4(2)
C5 C1 C15 C16 -61.7(2)
C4 C3 C19 C20 -5.7(3)
C2 C3 C19 C20 176.12(18)
C4 C3 C19 C21 115.3(2)
C2 C3 C19 C21 -62.9(2)
C4 C3 C19 C22 -126.6(2)
C2 C3 C19 C22 55.2(2)

loop_
_cod_related_entry_id
_cod_related_entry_database
_cod_related_entry_code
1 ChemSpider 21174455
